data_7101095
loop_
_publ_author_name
'Nguyen, Chinh Q.'
'Adeogun, Adekunle'
'Afzaal, Mohammad'
'Malik, Mohammad A.'
'O'Brien, Paul'

_publ_section_title
;
 Metal complexes of
 bis(di-alkylselenophosphinyl)selenide [(R2PSe2)Se]: [M(R2PSe2)n] (M =
 ZnII, CdII, PbII, InIII, GaIII, CuI, , BiIII, NiII; R = iPr, Ph) and
 MoV2O2Se2(Se2PiPr2)2]
;
_journal_coden_ASTM CHCOFS
_journal_issue 20
_journal_name_full
;
 Chemical Communications (Cambridge, United Kingdom)
;
_journal_page_first 2182
_journal_page_last 2184
_journal_paper_doi 10.1039/b603198f
_journal_year 2006
_chemical_formula_sum 'C12 H28 Mo2 O2 P2 Se6'
_chemical_formula_weight 931.92
_space_group_IT_number 14
_symmetry_cell_setting monoclinic
_symmetry_space_group_name_Hall '-P 2ybc'
_symmetry_space_group_name_H-M 'P 1 21/c 1'
_cell_angle_alpha 90.00
_cell_angle_beta 97.671(2)
_cell_angle_gamma 90.00
_cell_formula_units_Z 4
_cell_length_a 11.5073(12)
_cell_length_b 14.1178(15)
_cell_length_c 16.0926(17)
_cell_measurement_temperature 100(2)
_cell_volume 2591.0(5)
_diffrn_ambient_temperature 100(2)
_exptl_crystal_density_diffrn 2.389
_cod_depositor_comments
;
The following automatic conversions were performed:
'_symmetry_cell_setting' value 'Monoclinic' changed to 'monoclinic'
according to '/home/saulius/struct/CIF-dictionaries/cif_core.dic'
dictionary named 'cif_core.dic' version 2.4.1 from 2010-06-29.

Automatic conversion script
Id: cif_fix_enum 1527 2010-12-29 10:47:43Z saulius 
;
_cod_original_sg_symbol_H-M 'P 21/c'
_cod_database_code 7101095

loop_
_symmetry_equiv_pos_as_xyz
'x, y, z'
'-x, y+1/2, -z+1/2'
'-x, -y, -z'
'x, -y-1/2, z-1/2'

loop_
_atom_site_label
_atom_site_type_symbol
_atom_site_fract_x
_atom_site_fract_y
_atom_site_fract_z
_atom_site_U_iso_or_equiv
_atom_site_adp_type
_atom_site_occupancy
_atom_site_symmetry_multiplicity
_atom_site_calc_flag
_atom_site_refinement_flags
_atom_site_disorder_assembly
_atom_site_disorder_group
C1 C 0.6567(10) 0.2846(9) 0.9046(7) 0.039(3) Uani 1 1 d . . .
H1 H 0.5935 0.3334 0.8942 0.047 Uiso 1 1 calc R . .
C2 C 0.6023(10) 0.1977(9) 0.9371(7) 0.041(3) Uani 1 1 d . . .
H2A H 0.6621 0.1483 0.9488 0.062 Uiso 1 1 calc R . .
H2B H 0.5393 0.1747 0.8950 0.062 Uiso 1 1 calc R . .
H2C H 0.5702 0.2134 0.9888 0.062 Uiso 1 1 calc R . .
C3 C 0.7533(11) 0.3266(8) 0.9667(8) 0.046(3) Uani 1 1 d . . .
H3A H 0.7271 0.3300 1.0221 0.069 Uiso 1 1 calc R . .
H3B H 0.7720 0.3904 0.9485 0.069 Uiso 1 1 calc R . .
H3C H 0.8233 0.2865 0.9697 0.069 Uiso 1 1 calc R . .
C4 C 0.7677(9) 0.3696(7) 0.7660(7) 0.032(3) Uani 1 1 d . . .
H4 H 0.8290 0.3942 0.8106 0.038 Uiso 1 1 calc R . .
C5 C 0.6698(10) 0.4433(8) 0.7508(9) 0.050(4) Uani 1 1 d . . .
H5A H 0.7004 0.5012 0.7280 0.076 Uiso 1 1 calc R . .
H5B H 0.6408 0.4579 0.8039 0.076 Uiso 1 1 calc R . .
H5C H 0.6055 0.4181 0.7108 0.076 Uiso 1 1 calc R . .
C6 C 0.8235(11) 0.3568(9) 0.6858(8) 0.050(3) Uani 1 1 d . . .
H6A H 0.7681 0.3245 0.6435 0.075 Uiso 1 1 calc R . .
H6B H 0.8949 0.3186 0.6979 0.075 Uiso 1 1 calc R . .
H6C H 0.8434 0.4189 0.6644 0.075 Uiso 1 1 calc R . .
C7 C 0.9172(10) -0.1835(8) 0.3914(7) 0.033(3) Uani 1 1 d . . .
H7 H 0.9837 -0.2293 0.3925 0.039 Uiso 1 1 calc R . .
C8 C 0.9703(11) -0.0877(9) 0.4079(7) 0.051(4) Uani 1 1 d . . .
H8A H 1.0281 -0.0762 0.3694 0.077 Uiso 1 1 calc R . .
H8B H 1.0090 -0.0845 0.4659 0.077 Uiso 1 1 calc R . .
H8C H 0.9086 -0.0394 0.3991 0.077 Uiso 1 1 calc R . .
C9 C 0.8469(12) -0.1909(10) 0.3063(7) 0.059(4) Uani 1 1 d . . .
H9A H 0.7822 -0.1452 0.3018 0.088 Uiso 1 1 calc R . .
H9B H 0.8153 -0.2551 0.2980 0.088 Uiso 1 1 calc R . .
H9C H 0.8973 -0.1770 0.2633 0.088 Uiso 1 1 calc R . .
C10 C 0.7934(10) -0.3470(7) 0.4550(7) 0.035(3) Uani 1 1 d . . .
H10 H 0.7571 -0.3545 0.3954 0.042 Uiso 1 1 calc R . .
C11 C 0.9056(10) -0.4079(8) 0.4674(8) 0.045(3) Uani 1 1 d . . .
H11A H 0.9389 -0.4074 0.5267 0.067 Uiso 1 1 calc R . .
H11B H 0.9629 -0.3819 0.4336 0.067 Uiso 1 1 calc R . .
H11C H 0.8864 -0.4731 0.4496 0.067 Uiso 1 1 calc R . .
C12 C 0.7049(11) -0.3813(9) 0.5100(9) 0.057(4) Uani 1 1 d . . .
H12A H 0.6921 -0.4495 0.5017 0.086 Uiso 1 1 calc R . .
H12B H 0.6306 -0.3476 0.4951 0.086 Uiso 1 1 calc R . .
H12C H 0.7347 -0.3690 0.5690 0.086 Uiso 1 1 calc R . .
Mo1 Mo 0.68324(7) 0.03573(6) 0.73863(6) 0.0219(2) Uani 1 1 d . . .
Mo2 Mo 0.72021(7) -0.11720(6) 0.63031(5) 0.0190(2) Uani 1 1 d . . .
O1 O 0.6107(6) -0.0135(5) 0.8096(4) 0.0307(18) Uani 1 1 d . . .
O2 O 0.6506(6) -0.2061(5) 0.6702(4) 0.0287(18) Uani 1 1 d . . .
P1 P 0.7088(2) 0.2607(2) 0.80350(19) 0.0281(7) Uani 1 1 d . . .
P2 P 0.8287(2) -0.22237(19) 0.47171(17) 0.0236(6) Uani 1 1 d . . .
Se1 Se 0.57701(9) 0.19771(8) 0.70953(8) 0.0310(3) Uani 1 1 d . . .
Se2 Se 0.84004(9) 0.14701(8) 0.81653(7) 0.0295(3) Uani 1 1 d . . .
Se3 Se 0.57544(10) 0.00876(8) 0.59994(7) 0.0315(3) Uani 1 1 d . . .
Se4 Se 0.86546(11) -0.05506(9) 0.74262(8) 0.0433(3) Uani 1 1 d . . .
Se5 Se 0.67348(9) -0.13298(8) 0.46855(7) 0.0281(3) Uani 1 1 d . . .
Se6 Se 0.91452(9) -0.19337(8) 0.59802(7) 0.0284(3) Uani 1 1 d . . .

loop_
_atom_site_aniso_label
_atom_site_aniso_U_11
_atom_site_aniso_U_22
_atom_site_aniso_U_33
_atom_site_aniso_U_23
_atom_site_aniso_U_13
_atom_site_aniso_U_12
C1 0.039(7) 0.046(8) 0.035(7) -0.009(6) 0.015(6) 0.009(6)
C2 0.033(7) 0.053(8) 0.040(8) -0.002(7) 0.012(6) -0.006(6)
C3 0.053(8) 0.043(8) 0.045(8) -0.013(7) 0.014(6) -0.019(6)
C4 0.032(6) 0.025(6) 0.042(7) -0.003(6) 0.012(5) 0.001(5)
C5 0.045(8) 0.030(7) 0.077(11) -0.001(7) 0.008(7) 0.003(6)
C6 0.058(9) 0.050(8) 0.045(8) 0.008(7) 0.022(7) 0.014(7)
C7 0.040(7) 0.038(7) 0.023(6) 0.001(5) 0.009(5) 0.012(6)
C8 0.070(10) 0.059(9) 0.027(7) 0.006(7) 0.014(6) -0.011(7)
C9 0.076(11) 0.076(10) 0.026(7) -0.013(8) 0.012(7) -0.003(8)
C10 0.043(7) 0.029(6) 0.031(7) -0.008(6) -0.001(5) 0.001(5)
C11 0.051(8) 0.035(7) 0.045(8) 0.002(6) -0.001(6) 0.013(6)
C12 0.056(9) 0.036(7) 0.084(11) -0.020(8) 0.023(8) -0.003(7)
Mo1 0.0173(4) 0.0262(5) 0.0217(5) -0.0035(4) 0.0011(4) 0.0016(4)
Mo2 0.0177(4) 0.0213(4) 0.0176(5) -0.0023(4) 0.0009(3) 0.0008(4)
O1 0.023(4) 0.041(5) 0.028(4) -0.004(4) 0.005(3) -0.003(3)
O2 0.023(4) 0.032(4) 0.032(4) -0.005(4) 0.007(3) -0.004(3)
P1 0.0196(14) 0.0315(16) 0.0326(17) -0.0091(14) 0.0017(12) 0.0003(12)
P2 0.0223(14) 0.0271(15) 0.0210(15) -0.0021(12) 0.0018(11) 0.0103(12)
Se1 0.0213(6) 0.0287(6) 0.0403(7) -0.0096(6) -0.0061(5) 0.0050(5)
Se2 0.0169(5) 0.0336(6) 0.0360(7) -0.0080(5) -0.0038(5) 0.0014(5)
Se3 0.0353(7) 0.0311(6) 0.0275(6) -0.0053(5) 0.0023(5) 0.0086(5)
Se4 0.0441(8) 0.0461(8) 0.0402(8) -0.0037(7) 0.0071(6) 0.0003(6)
Se5 0.0276(6) 0.0353(6) 0.0192(6) -0.0073(5) -0.0053(4) 0.0139(5)
Se6 0.0193(5) 0.0443(7) 0.0209(6) 0.0011(5) 0.0002(4) 0.0092(5)

loop_
_geom_bond_atom_site_label_1
_geom_bond_atom_site_label_2
_geom_bond_distance
_geom_bond_site_symmetry_2
_geom_bond_publ_flag
C1 C2 1.502(16) . ?
C1 C3 1.513(15) . ?
C1 P1 1.838(12) . ?
C1 H1 1.0000 . ?
C2 H2A 0.9800 . ?
C2 H2B 0.9800 . ?
C2 H2C 0.9800 . ?
C3 H3A 0.9800 . ?
C3 H3B 0.9800 . ?
C3 H3C 0.9800 . ?
C4 C6 1.527(16) . ?
C4 C5 1.528(15) . ?
C4 P1 1.816(11) . ?
C4 H4 1.0000 . ?
C5 H5A 0.9800 . ?
C5 H5B 0.9800 . ?
C5 H5C 0.9800 . ?
C6 H6A 0.9800 . ?
C6 H6B 0.9800 . ?
C6 H6C 0.9800 . ?
C7 C8 1.494(15) . ?
C7 C9 1.499(15) . ?
C7 P2 1.834(11) . ?
C7 H7 1.0000 . ?
C8 H8A 0.9800 . ?
C8 H8B 0.9800 . ?
C8 H8C 0.9800 . ?
C9 H9A 0.9800 . ?
C9 H9B 0.9800 . ?
C9 H9C 0.9800 . ?
C10 C12 1.516(17) . ?
C10 C11 1.542(15) . ?
C10 P2 1.818(11) . ?
C10 H10 1.0000 . ?
C11 H11A 0.9800 . ?
C11 H11B 0.9800 . ?
C11 H11C 0.9800 . ?
C12 H12A 0.9800 . ?
C12 H12B 0.9800 . ?
C12 H12C 0.9800 . ?
Mo1 O1 1.656(7) . ?
Mo1 Se3 2.4344(14) . ?
Mo1 Se4 2.4511(16) . ?
Mo1 Se2 2.5869(13) . ?
Mo1 Se1 2.6057(14) . ?
Mo1 Mo2 2.8424(12) . ?
Mo2 O2 1.663(7) . ?
Mo2 Se3 2.4412(14) . ?
Mo2 Se4 2.4543(15) . ?
Mo2 Se6 2.5954(14) . ?
Mo2 Se5 2.5964(13) . ?
P1 Se1 2.183(3) . ?
P1 Se2 2.195(3) . ?
P2 Se6 2.177(3) . ?
P2 Se5 2.182(3) . ?
